data_7156039
loop_
_publ_author_name
'Miliutina, Mariia'
'Janke, Julia'
'Hassan, Sidra'
'Zaib, Sumera'
'Iqbal, Jamshed'
'Lecka, Joanna'
'S\'evigny, Jean'
'Villinger, Alexander'
'Friedrich, Aleksej'
'Lochbrunner, Stefan'
'Langer, Peter'

_publ_section_title
;
 A domino reaction of 3-chlorochromones with aminoheterocycles. Synthesis
 of pyrazolopyridines and benzofuropyridines and their optical and
 ecto-5'-nucleotidase inhibitory effects.
;
_journal_issue 5
_journal_name_full 'Organic &amp; biomolecular chemistry'
_journal_page_first 717
_journal_page_last 732
_journal_paper_doi 10.1039/c7ob02729j
_journal_volume 16
_journal_year 2018
_chemical_formula_moiety 'C19 H14 Cl N3 O2, C2 H6 O S'
_chemical_formula_sum 'C21 H20 Cl N3 O3 S'
_chemical_formula_weight 429.91
_chemical_name_systematic 2-(5-Chloro-3-methyl-1-phenyl-1<i>H</i>-pyrazolo[3,4-<i>b</i>]pyridin-6-yl)-4-methylphenol
_space_group_crystal_system monoclinic
_space_group_IT_number 14
_space_group_name_Hall '-P 2ybc'
_space_group_name_H-M_alt 'P 1 21/c 1'
_symmetry_space_group_name_Hall '-P 2ybc'
_symmetry_space_group_name_H-M 'P 1 21/c 1'
_atom_sites_solution_hydrogens mixed
_audit_creation_method SHELXL-2013
_audit_update_record
;
2017-06-02 deposited with the CCDC.
2017-12-22 downloaded from the CCDC.
;
_cell_angle_alpha 90
_cell_angle_beta 107.35(3)
_cell_angle_gamma 90
_cell_formula_units_Z 4
_cell_length_a 20.255(10)
_cell_length_b 7.228(4)
_cell_length_c 14.842(8)
_cell_measurement_reflns_used 1337
_cell_measurement_temperature 173(2)
_cell_measurement_theta_max 20.87
_cell_measurement_theta_min 2.75
_cell_volume 2074.0(19)
_computing_cell_refinement 'Bruker Apex V7.51A'
_computing_data_collection 'Bruker Apex V7.51A'
_computing_data_reduction 'Bruker SAINT'
_computing_molecular_graphics 'ORTEP-3v2.01 (Farrugia, 1997)'
_computing_publication_material SHELXL-2013
_computing_structure_refinement 'SHELXL-2013 (Sheldrick, 2013)'
_computing_structure_solution 'SHELXS-2013 (Sheldrick, 2013)'
_diffrn_ambient_temperature 173(2)
_diffrn_measured_fraction_theta_full 0.703
_diffrn_measured_fraction_theta_max 0.989
_diffrn_measurement_device_type 'Bruker-Nonius Apex X8-CCD-diffractometer'
_diffrn_measurement_method 'phi and omega scans'
_diffrn_radiation_monochromator graphite
_diffrn_radiation_source 'sealed tube'
_diffrn_radiation_type MoK\a
_diffrn_radiation_wavelength 0.71073
_diffrn_reflns_av_R_equivalents 0.0854
_diffrn_reflns_av_unetI/netI 0.0781
_diffrn_reflns_Laue_measured_fraction_full 0.703
_diffrn_reflns_Laue_measured_fraction_max 0.989
_diffrn_reflns_limit_h_max 21
_diffrn_reflns_limit_h_min -19
_diffrn_reflns_limit_k_max 5
_diffrn_reflns_limit_k_min -7
_diffrn_reflns_limit_l_max 15
_diffrn_reflns_limit_l_min -15
_diffrn_reflns_number 14125
_diffrn_reflns_point_group_measured_fraction_full 0.703
_diffrn_reflns_point_group_measured_fraction_max 0.989
_diffrn_reflns_theta_full 25.242
_diffrn_reflns_theta_max 22.362
_diffrn_reflns_theta_min 2.876
_exptl_absorpt_coefficient_mu 0.313
_exptl_absorpt_correction_T_max 0.7448
_exptl_absorpt_correction_T_min 0.6520
_exptl_absorpt_correction_type multi-scan
_exptl_absorpt_process_details '(SADABS; Sheldrick, 2004)'
_exptl_crystal_colour colourless
_exptl_crystal_density_diffrn 1.377
_exptl_crystal_description plate
_exptl_crystal_F_000 896
_exptl_crystal_size_max 0.480
_exptl_crystal_size_mid 0.150
_exptl_crystal_size_min 0.010
_refine_diff_density_max 0.217
_refine_diff_density_min -0.326
_refine_diff_density_rms 0.049
_refine_ls_extinction_method none
_refine_ls_goodness_of_fit_ref 1.030
_refine_ls_hydrogen_treatment mixed
_refine_ls_matrix_type full
_refine_ls_number_parameters 282
_refine_ls_number_reflns 2637
_refine_ls_number_restraints 6
_refine_ls_restrained_S_all 1.029
_refine_ls_R_factor_all 0.1086
_refine_ls_R_factor_gt 0.0491
_refine_ls_shift/su_max 0.003
_refine_ls_shift/su_mean 0.000
_refine_ls_structure_factor_coef Fsqd
_refine_ls_weighting_details 'w=1/[\s^2^(Fo^2^)+(0.0542P)^2^] where P=(Fo^2^+2Fc^2^)/3'
_refine_ls_weighting_scheme calc
_refine_ls_wR_factor_gt 0.0970
_refine_ls_wR_factor_ref 0.1205
_reflns_Friedel_coverage 0.000
_reflns_number_gt 1575
_reflns_number_total 2637
_reflns_threshold_expression 'I > 2\s(I)'
_cod_data_source_file c7ob02729j2.cif
_cod_data_source_block is_mm353
_cod_depositor_comments 'Adding full bibliography for 7156036--7156039.cif.'
_cod_original_cell_volume 2074(2)
_cod_database_code 7156039
_shelx_space_group_comment
;
The symmetry employed for this shelxl refinement is uniquely defined
by the following loop, which should always be used as a source of
symmetry information in preference to the above space-group names.
They are only intended as comments.
;
_shelx_estimated_absorpt_t_min 0.864
_shelx_estimated_absorpt_t_max 0.997
_shelxl_version_number 2013-4

loop_
_space_group_symop_operation_xyz
'x, y, z'
'-x, y+1/2, -z+1/2'
'-x, -y, -z'
'x, -y-1/2, z-1/2'

loop_
_atom_site_label
_atom_site_type_symbol
_atom_site_fract_x
_atom_site_fract_y
_atom_site_fract_z
_atom_site_U_iso_or_equiv
_atom_site_adp_type
_atom_site_occupancy
_atom_site_site_symmetry_order
_atom_site_calc_flag
_atom_site_refinement_flags_posn
_atom_site_refinement_flags_adp
_atom_site_refinement_flags_occupancy
_atom_site_disorder_assembly
_atom_site_disorder_group
N1 N 0.19006(14) 0.7226(4) 0.7838(2) 0.0352(9) Uani 1 1 d . . . . .
N2 N 0.08018(15) 0.7215(6) 0.8153(2) 0.0381(10) Uani 1 1 d . . . . .
N3 N 0.01020(14) 0.6955(4) 0.7554(2) 0.0358(9) Uani 1 1 d . . . . .
O1 O -0.04300(12) 0.5713(4) 0.60788(18) 0.0420(8) Uani 1 1 d . . . . .
O2 O 0.31219(14) 0.3944(4) 0.7075(2) 0.0575(9) Uani 1 1 d . . . . .
H2 H 0.3342 0.3440 0.6743 0.086(19) Uiso 1 1 calc R . . . .
Cl1 Cl 0.22489(5) 0.61743(18) 0.53679(8) 0.0599(4) Uani 1 1 d . . . . .
C1 C 0.12082(18) 0.7011(5) 0.7548(3) 0.0319(10) Uani 1 1 d . . . . .
C2 C 0.08073(17) 0.6445(5) 0.6664(3) 0.0294(10) Uani 1 1 d . . . . .
C3 C 0.11349(18) 0.6132(5) 0.5986(3) 0.0347(10) Uani 1 1 d . . . . .
H3 H 0.0884 0.5759 0.5365 0.042 Uiso 1 1 calc R U . . .
C4 C 0.18411(19) 0.6383(5) 0.6246(3) 0.0350(10) Uani 1 1 d . . . . .
C5 C 0.22226(18) 0.6876(5) 0.7173(3) 0.0326(10) Uani 1 1 d . . . . .
C6 C 0.00943(19) 0.6310(5) 0.6676(3) 0.0334(10) Uani 1 1 d . . . . .
C7 C 0.29970(18) 0.7044(6) 0.7499(3) 0.0340(10) Uani 1 1 d . . . . .
C8 C 0.33078(19) 0.8658(6) 0.7936(3) 0.0423(11) Uani 1 1 d . . . . .
H8 H 0.3020 0.9636 0.8024 0.051 Uiso 1 1 calc R U . . .
C9 C 0.4020(2) 0.8906(6) 0.8250(3) 0.0445(12) Uani 1 1 d . . . . .
C10 C 0.4435(2) 0.7467(7) 0.8123(3) 0.0527(13) Uani 1 1 d . . . . .
H10 H 0.4924 0.7610 0.8321 0.063 Uiso 1 1 calc R U . . .
C11 C 0.4143(2) 0.5816(6) 0.7710(3) 0.0503(13) Uani 1 1 d . . . . .
H11 H 0.4433 0.4833 0.7632 0.060 Uiso 1 1 calc R U . . .
C12 C 0.34220(19) 0.5595(6) 0.7406(3) 0.0409(11) Uani 1 1 d . . . . .
C13 C 0.4344(2) 1.0679(6) 0.8712(4) 0.0758(17) Uani 1 1 d . . . . .
H13A H 0.4848 1.0595 0.8860 0.114 Uiso 1 1 calc R U . . .
H13B H 0.4221 1.0876 0.9295 0.114 Uiso 1 1 calc R U . . .
H13C H 0.4175 1.1718 0.8280 0.114 Uiso 1 1 calc R U . . .
C14 C -0.04529(18) 0.6826(6) 0.7956(3) 0.0361(11) Uani 1 1 d . . . . .
C15 C -0.11318(18) 0.7117(6) 0.7377(3) 0.0435(12) Uani 1 1 d . . . . .
H15 H -0.1215 0.7398 0.6728 0.052 Uiso 1 1 calc R U . . .
C16 C -0.16796(19) 0.6998(6) 0.7746(3) 0.0493(12) Uani 1 1 d . . . . .
H16 H -0.2138 0.7187 0.7350 0.059 Uiso 1 1 calc R U . . .
C17 C -0.1563(2) 0.6605(6) 0.8689(4) 0.0581(14) Uani 1 1 d . . . . .
H17 H -0.1941 0.6499 0.8942 0.070 Uiso 1 1 calc R U . . .
C18 C -0.0892(2) 0.6366(6) 0.9267(3) 0.0528(13) Uani 1 1 d . . . . .
H18 H -0.0811 0.6123 0.9920 0.063 Uiso 1 1 calc R U . . .
C19 C -0.0335(2) 0.6476(6) 0.8902(3) 0.0423(11) Uani 1 1 d . . . . .
H19 H 0.0124 0.6312 0.9303 0.051 Uiso 1 1 calc R U . . .
H1 H 0.0828(17) 0.830(5) 0.837(3) 0.036(13) Uiso 1 1 d . . . . .
S1A S 0.33525(7) 0.0374(2) 0.56748(10) 0.0598(5) Uani 0.8439(19) 1 d D . P A 1
O3A O 0.37871(16) 0.2020(4) 0.6098(3) 0.0770(11) Uani 0.8439(19) 1 d D . P A 1
C20A C 0.3940(2) -0.1171(6) 0.5391(4) 0.107(3) Uani 0.8439(19) 1 d D . P A 1
H20A H 0.4228 -0.1760 0.5969 0.160 Uiso 0.8439(19) 1 calc R U P A 1
H20B H 0.4234 -0.0486 0.5090 0.160 Uiso 0.8439(19) 1 calc R U P A 1
H20C H 0.3681 -0.2122 0.4957 0.160 Uiso 0.8439(19) 1 calc R U P A 1
C21A C 0.2881(3) 0.1010(7) 0.4523(2) 0.092(2) Uani 0.8439(19) 1 d D . P A 1
H21A H 0.2613 -0.0053 0.4200 0.138 Uiso 0.8439(19) 1 calc R U P A 1
H21B H 0.3200 0.1413 0.4180 0.138 Uiso 0.8439(19) 1 calc R U P A 1
H21C H 0.2566 0.2026 0.4547 0.138 Uiso 0.8439(19) 1 calc R U P A 1
S1B S 0.37404(17) 0.1107(4) 0.5193(2) 0.0598(5) Uani 0.1561(19) 1 d D . P A 2
O3B O 0.3857(5) 0.1981(8) 0.6146(3) 0.0770(11) Uani 0.1561(19) 1 d D . P A 2
C20B C 0.3870(5) -0.1288(5) 0.5436(7) 0.092(2) Uani 0.1561(19) 1 d D . P A 2
H20D H 0.4355 -0.1511 0.5789 0.138 Uiso 0.1561(19) 1 calc R U P A 2
H20E H 0.3752 -0.1979 0.4841 0.138 Uiso 0.1561(19) 1 calc R U P A 2
H20F H 0.3573 -0.1699 0.5812 0.138 Uiso 0.1561(19) 1 calc R U P A 2
C21B C 0.28430(19) 0.1060(13) 0.4664(7) 0.107(3) Uani 0.1561(19) 1 d D . P A 2
H21D H 0.2645 0.2260 0.4753 0.160 Uiso 0.1561(19) 1 calc R U P A 2
H21E H 0.2639 0.0086 0.4956 0.160 Uiso 0.1561(19) 1 calc R U P A 2
H21F H 0.2743 0.0809 0.3988 0.160 Uiso 0.1561(19) 1 calc R U P A 2

loop_
_atom_site_aniso_label
_atom_site_aniso_U_11
_atom_site_aniso_U_22
_atom_site_aniso_U_33
_atom_site_aniso_U_23
_atom_site_aniso_U_13
_atom_site_aniso_U_12
N1 0.0344(18) 0.038(2) 0.031(2) -0.0031(18) 0.0071(16) 0.0033(15)
N2 0.0312(19) 0.048(3) 0.031(2) -0.009(2) 0.0021(16) -0.0003(18)
N3 0.0271(17) 0.049(2) 0.029(2) -0.0055(18) 0.0052(15) -0.0009(15)
O1 0.0371(15) 0.056(2) 0.0263(16) -0.0054(15) -0.0002(13) -0.0066(14)
O2 0.0475(17) 0.049(2) 0.081(3) -0.0150(19) 0.0267(17) -0.0040(16)
Cl1 0.0608(7) 0.0844(10) 0.0425(8) -0.0121(7) 0.0277(6) -0.0120(6)
C1 0.029(2) 0.035(3) 0.033(3) -0.001(2) 0.011(2) 0.0000(18)
C2 0.034(2) 0.028(3) 0.023(2) -0.002(2) 0.0024(19) -0.0008(18)
C3 0.045(2) 0.037(3) 0.021(2) 0.000(2) 0.0066(19) -0.001(2)
C4 0.045(2) 0.033(3) 0.030(3) -0.002(2) 0.014(2) -0.002(2)
C5 0.038(2) 0.028(3) 0.031(3) 0.001(2) 0.008(2) 0.0005(19)
C6 0.038(2) 0.032(3) 0.027(3) 0.000(2) 0.005(2) 0.005(2)
C7 0.036(2) 0.033(3) 0.033(3) 0.002(2) 0.0096(19) 0.002(2)
C8 0.042(2) 0.043(3) 0.039(3) 0.003(2) 0.008(2) 0.001(2)
C9 0.043(2) 0.043(3) 0.044(3) 0.004(2) 0.009(2) -0.003(2)
C10 0.035(2) 0.067(4) 0.056(3) 0.009(3) 0.013(2) -0.006(3)
C11 0.041(3) 0.053(4) 0.064(3) 0.010(3) 0.026(2) 0.009(2)
C12 0.039(2) 0.038(3) 0.048(3) 0.000(2) 0.016(2) -0.005(2)
C13 0.063(3) 0.060(4) 0.087(4) -0.008(3) -0.005(3) -0.018(3)
C14 0.036(2) 0.040(3) 0.033(3) -0.006(2) 0.011(2) -0.0001(19)
C15 0.035(2) 0.052(3) 0.041(3) -0.008(2) 0.007(2) -0.001(2)
C16 0.036(2) 0.051(3) 0.058(3) -0.012(3) 0.010(2) -0.002(2)
C17 0.054(3) 0.049(3) 0.083(4) -0.005(3) 0.039(3) -0.007(2)
C18 0.060(3) 0.054(3) 0.049(3) 0.004(3) 0.023(2) 0.006(2)
C19 0.047(2) 0.042(3) 0.037(3) 0.000(2) 0.012(2) 0.004(2)
S1A 0.0658(9) 0.0709(12) 0.0459(10) -0.0116(9) 0.0216(7) -0.0092(8)
O3A 0.0524(19) 0.085(3) 0.091(3) -0.044(2) 0.0175(18) -0.0140(18)
C20A 0.111(5) 0.088(6) 0.113(6) -0.030(5) 0.022(5) 0.037(4)
C21A 0.105(5) 0.111(6) 0.046(4) -0.007(4) 0.000(4) 0.006(4)
S1B 0.0658(9) 0.0709(12) 0.0459(10) -0.0116(9) 0.0216(7) -0.0092(8)
O3B 0.0524(19) 0.085(3) 0.091(3) -0.044(2) 0.0175(18) -0.0140(18)
C20B 0.105(5) 0.111(6) 0.046(4) -0.007(4) 0.000(4) 0.006(4)
C21B 0.111(5) 0.088(6) 0.113(6) -0.030(5) 0.022(5) 0.037(4)

loop_
_atom_type_symbol
_atom_type_description
_atom_type_scat_dispersion_real
_atom_type_scat_dispersion_imag
_atom_type_scat_source
C C 0.0033 0.0016 'International Tables Vol C Tables 4.2.6.8 and 6.1.1.4'
H H 0.0000 0.0000 'International Tables Vol C Tables 4.2.6.8 and 6.1.1.4'
N N 0.0061 0.0033 'International Tables Vol C Tables 4.2.6.8 and 6.1.1.4'
O O 0.0106 0.0060 'International Tables Vol C Tables 4.2.6.8 and 6.1.1.4'
Cl Cl 0.1484 0.1585 'International Tables Vol C Tables 4.2.6.8 and 6.1.1.4'
S S 0.1246 0.1234 'International Tables Vol C Tables 4.2.6.8 and 6.1.1.4'

loop_
_geom_angle_atom_site_label_1
_geom_angle_atom_site_label_2
_geom_angle_atom_site_label_3
_geom_angle
C1 N1 C5 115.2(3)
C1 N2 N3 104.5(3)
C1 N2 H1 111(3)
N3 N2 H1 107(2)
C6 N3 C14 125.8(3)
C6 N3 N2 111.0(3)
C14 N3 N2 120.3(3)
C12 O2 H2 109.5
N1 C1 C2 126.7(4)
N1 C1 N2 122.7(4)
C2 C1 N2 110.4(3)
C3 C2 C1 117.8(3)
C3 C2 C6 133.9(4)
C1 C2 C6 108.2(3)
C4 C3 C2 117.3(4)
C4 C3 H3 121.3
C2 C3 H3 121.3
C3 C4 C5 121.9(3)
C3 C4 Cl1 117.6(3)
C5 C4 Cl1 120.5(3)
N1 C5 C4 121.0(3)
N1 C5 C7 115.6(3)
C4 C5 C7 123.4(3)
O1 C6 N3 124.0(3)
O1 C6 C2 131.1(4)
N3 C6 C2 104.9(3)
C12 C7 C8 118.1(3)
C12 C7 C5 121.7(4)
C8 C7 C5 120.1(4)
C9 C8 C7 123.0(4)
C9 C8 H8 118.5
C7 C8 H8 118.5
C10 C9 C8 118.0(4)
C10 C9 C13 120.0(4)
C8 C9 C13 122.0(4)
C9 C10 C11 120.6(4)
C9 C10 H10 119.7
C11 C10 H10 119.7
C10 C11 C12 120.3(4)
C10 C11 H11 119.9
C12 C11 H11 119.9
O2 C12 C7 118.2(3)
O2 C12 C11 121.7(4)
C7 C12 C11 119.9(4)
C9 C13 H13A 109.5
C9 C13 H13B 109.5
H13A C13 H13B 109.5
C9 C13 H13C 109.5
H13A C13 H13C 109.5
H13B C13 H13C 109.5
C19 C14 C15 119.5(4)
C19 C14 N3 121.4(3)
C15 C14 N3 119.1(4)
C16 C15 C14 120.4(4)
C16 C15 H15 119.8
C14 C15 H15 119.8
C17 C16 C15 120.2(4)
C17 C16 H16 119.9
C15 C16 H16 119.9
C16 C17 C18 119.6(4)
C16 C17 H17 120.2
C18 C17 H17 120.2
C17 C18 C19 120.8(4)
C17 C18 H18 119.6
C19 C18 H18 119.6
C14 C19 C18 119.6(4)
C14 C19 H19 120.2
C18 C19 H19 120.2
O3A S1A C21A 106.4(2)
O3A S1A C20A 104.3(2)
C21A S1A C20A 98.2(2)
S1A C20A H20A 109.5
S1A C20A H20B 109.5
H20A C20A H20B 109.5
S1A C20A H20C 109.5
H20A C20A H20C 109.5
H20B C20A H20C 109.5
S1A C21A H21A 109.5
S1A C21A H21B 109.5
H21A C21A H21B 109.5
S1A C21A H21C 109.5
H21A C21A H21C 109.5
H21B C21A H21C 109.5
O3B S1B C21B 106.4(3)
O3B S1B C20B 104.3(2)
C21B S1B C20B 98.2(2)
S1B C20B H20D 109.5
S1B C20B H20E 109.5
H20D C20B H20E 109.5
S1B C20B H20F 109.5
H20D C20B H20F 109.5
H20E C20B H20F 109.5
S1B C21B H21D 109.5
S1B C21B H21E 109.5
H21D C21B H21E 109.5
S1B C21B H21F 109.5
H21D C21B H21F 109.5
H21E C21B H21F 109.5

loop_
_geom_bond_atom_site_label_1
_geom_bond_atom_site_label_2
_geom_bond_distance
N1 C1 1.348(4)
N1 C5 1.360(5)
N2 C1 1.394(5)
N2 N3 1.443(4)
N2 H1 0.84(3)
N3 C6 1.379(5)
N3 C14 1.424(5)
O1 C6 1.240(4)
O2 C12 1.363(5)
O2 H2 0.8400
Cl1 C4 1.745(4)
C1 C2 1.383(5)
C2 C3 1.380(5)
C2 C6 1.453(5)
C3 C4 1.378(5)
C3 H3 0.9500
C4 C5 1.408(5)
C5 C7 1.502(5)
C7 C12 1.388(5)
C7 C8 1.391(5)
C8 C9 1.389(5)
C8 H8 0.9500
C9 C10 1.385(6)
C9 C13 1.508(6)
C10 C11 1.391(6)
C10 H10 0.9500
C11 C12 1.403(5)
C11 H11 0.9500
C13 H13A 0.9800
C13 H13B 0.9800
C13 H13C 0.9800
C14 C19 1.375(5)
C14 C15 1.403(5)
C15 C16 1.379(5)
C15 H15 0.9500
C16 C17 1.378(6)
C16 H16 0.9500
C17 C18 1.384(6)
C17 H17 0.9500
C18 C19 1.392(5)
C18 H18 0.9500
C19 H19 0.9500
S1A O3A 1.501(3)
S1A C21A 1.752(3)
S1A C20A 1.771(4)
C20A H20A 0.9800
C20A H20B 0.9800
C20A H20C 0.9800
C21A H21A 0.9800
C21A H21B 0.9800
C21A H21C 0.9800
S1B O3B 1.501(3)
S1B C21B 1.752(3)
S1B C20B 1.771(4)
C20B H20D 0.9800
C20B H20E 0.9800
C20B H20F 0.9800
C21B H21D 0.9800
C21B H21E 0.9800
C21B H21F 0.9800

loop_
_geom_torsion_atom_site_label_1
_geom_torsion_atom_site_label_2
_geom_torsion_atom_site_label_3
_geom_torsion_atom_site_label_4
_geom_torsion
C1 N2 N3 C6 10.1(4)
C1 N2 N3 C14 171.7(3)
C5 N1 C1 C2 1.4(6)
C5 N1 C1 N2 176.4(4)
N3 N2 C1 N1 177.5(3)
N3 N2 C1 C2 -6.8(4)
N1 C1 C2 C3 -2.9(6)
N2 C1 C2 C3 -178.4(4)
N1 C1 C2 C6 177.0(4)
N2 C1 C2 C6 1.5(5)
C1 C2 C3 C4 0.9(6)
C6 C2 C3 C4 -178.9(4)
C2 C3 C4 C5 2.2(6)
C2 C3 C4 Cl1 -174.9(3)
C1 N1 C5 C4 1.9(5)
C1 N1 C5 C7 -177.9(3)
C3 C4 C5 N1 -3.7(6)
Cl1 C4 C5 N1 173.3(3)
C3 C4 C5 C7 176.0(4)
Cl1 C4 C5 C7 -7.0(5)
C14 N3 C6 O1 8.4(6)
N2 N3 C6 O1 168.8(4)
C14 N3 C6 C2 -169.6(3)
N2 N3 C6 C2 -9.2(4)
C3 C2 C6 O1 6.8(8)
C1 C2 C6 O1 -173.1(4)
C3 C2 C6 N3 -175.4(4)
C1 C2 C6 N3 4.8(4)
N1 C5 C7 C12 124.2(4)
C4 C5 C7 C12 -55.5(6)
N1 C5 C7 C8 -53.6(5)
C4 C5 C7 C8 126.7(4)
C12 C7 C8 C9 2.4(6)
C5 C7 C8 C9 -179.7(4)
C7 C8 C9 C10 -0.4(6)
C7 C8 C9 C13 179.3(4)
C8 C9 C10 C11 -1.2(6)
C13 C9 C10 C11 179.2(4)
C9 C10 C11 C12 0.7(7)
C8 C7 C12 O2 172.8(4)
C5 C7 C12 O2 -5.0(6)
C8 C7 C12 C11 -2.9(6)
C5 C7 C12 C11 179.3(4)
C10 C11 C12 O2 -174.1(4)
C10 C11 C12 C7 1.4(6)
C6 N3 C14 C19 142.2(4)
N2 N3 C14 C19 -16.6(6)
C6 N3 C14 C15 -39.8(6)
N2 N3 C14 C15 161.5(4)
C19 C14 C15 C16 -2.0(6)
N3 C14 C15 C16 179.9(4)
C14 C15 C16 C17 0.5(6)
C15 C16 C17 C18 1.2(7)
C16 C17 C18 C19 -1.4(7)
C15 C14 C19 C18 1.8(6)
N3 C14 C19 C18 179.8(4)
C17 C18 C19 C14 -0.1(7)
